data_7157512
loop_
_publ_author_name
'Wang, Dungai'
'Liang, Xiao'
'Xiong, Mingteng'
'Zhu, Heping'
'Zhou, Yifeng'
'Pan, Yuanjiang'

_publ_section_title
;
 Synthesis of unsymmetrical disulfides via PPh<sub>3</sub>-mediated
 reductive coupling of thiophenols with sulfonyl chlorides.
;
_journal_issue 23
_journal_name_full 'Organic &amp; biomolecular chemistry'
_journal_page_first 4447
_journal_page_last 4451
_journal_paper_doi 10.1039/d0ob00804d
_journal_volume 18
_journal_year 2020
_chemical_absolute_configuration ad
_chemical_formula_moiety 'C14 H11 N S2'
_chemical_formula_sum 'C14 H11 N S2'
_chemical_formula_weight 257.36
_space_group_crystal_system orthorhombic
_space_group_IT_number 33
_space_group_name_Hall 'P 2c -2n'
_space_group_name_H-M_alt 'P n a 21'
_atom_sites_solution_hydrogens geom
_atom_sites_solution_primary dual
_audit_creation_date 2019-06-21
_audit_creation_method
;
Olex2 1.2
(compiled 2018.05.29 svn.r3508 for OlexSys, GUI svn.r5506)
;
_audit_update_record
;
2019-07-03 deposited with the CCDC.	2020-05-20 downloaded from the CCDC.
;
_cell_angle_alpha 90
_cell_angle_beta 90
_cell_angle_gamma 90
_cell_formula_units_Z 4
_cell_length_a 27.604(2)
_cell_length_b 7.7285(6)
_cell_length_c 5.8633(5)
_cell_measurement_reflns_used 8130
_cell_measurement_temperature 170(2)
_cell_measurement_theta_max 26.37
_cell_measurement_theta_min 2.74
_cell_volume 1250.86(17)
_computing_cell_refinement 'SAINT V8.38A (?, 2016)'
_computing_data_reduction 'SAINT V8.38A (?, 2016)'
_computing_molecular_graphics 'Olex2 (Dolomanov et al., 2009)'
_computing_publication_material 'Olex2 (Dolomanov et al., 2009)'
_computing_structure_refinement 'ShelXL (Sheldrick, 2015)'
_computing_structure_solution 'ShelXT (Sheldrick, 2015)'
_diffrn_ambient_temperature 170.0
_diffrn_measured_fraction_theta_full 0.999
_diffrn_measured_fraction_theta_max 0.998
_diffrn_measurement_device_type 'Bruker APEX-II CCD'
_diffrn_measurement_method '\f and \w scans'
_diffrn_radiation_type MoK\a
_diffrn_radiation_wavelength 0.71073
_diffrn_reflns_av_R_equivalents 0.0340
_diffrn_reflns_av_unetI/netI 0.0278
_diffrn_reflns_Laue_measured_fraction_full 0.999
_diffrn_reflns_Laue_measured_fraction_max 0.998
_diffrn_reflns_limit_h_max 34
_diffrn_reflns_limit_h_min -34
_diffrn_reflns_limit_k_max 9
_diffrn_reflns_limit_k_min -9
_diffrn_reflns_limit_l_max 7
_diffrn_reflns_limit_l_min -7
_diffrn_reflns_number 13139
_diffrn_reflns_point_group_measured_fraction_full 0.999
_diffrn_reflns_point_group_measured_fraction_max 0.996
_diffrn_reflns_theta_full 25.242
_diffrn_reflns_theta_max 26.415
_diffrn_reflns_theta_min 2.737
_diffrn_standards_number 0
_exptl_absorpt_coefficient_mu 0.400
_exptl_absorpt_correction_T_max 0.7454
_exptl_absorpt_correction_T_min 0.6568
_exptl_absorpt_correction_type multi-scan
_exptl_absorpt_process_details
;
SADABS-2016/2 (Bruker,2016/2) was used for absorption correction.
wR2(int) was 0.1095 before and 0.0555 after correction.
The Ratio of minimum to maximum transmission is 0.8811.
The \l/2 correction factor is Not present.
;
_exptl_crystal_colour colourless
_exptl_crystal_colour_primary colourless
_exptl_crystal_density_diffrn 1.367
_exptl_crystal_description plate
_exptl_crystal_F_000 536
_exptl_crystal_size_max 0.23
_exptl_crystal_size_mid 0.18
_exptl_crystal_size_min 0.05
_refine_diff_density_max 0.216
_refine_diff_density_min -0.317
_refine_diff_density_rms 0.042
_refine_ls_abs_structure_details
;
 Flack x determined using 1009 quotients [(I+)-(I-)]/[(I+)+(I-)]
 (Parsons, Flack and Wagner, Acta Cryst. B69 (2013) 249-259).
;
_refine_ls_abs_structure_Flack 0.00(3)
_refine_ls_extinction_method none
_refine_ls_goodness_of_fit_ref 1.070
_refine_ls_hydrogen_treatment constr
_refine_ls_matrix_type full
_refine_ls_number_parameters 155
_refine_ls_number_reflns 2562
_refine_ls_number_restraints 1
_refine_ls_restrained_S_all 1.069
_refine_ls_R_factor_all 0.0319
_refine_ls_R_factor_gt 0.0293
_refine_ls_shift/su_max 0.000
_refine_ls_shift/su_mean 0.000
_refine_ls_structure_factor_coef Fsqd
_refine_ls_weighting_details 'w=1/[\s^2^(Fo^2^)+(0.0358P)^2^+0.3965P] where P=(Fo^2^+2Fc^2^)/3'
_refine_ls_weighting_scheme calc
_refine_ls_wR_factor_gt 0.0754
_refine_ls_wR_factor_ref 0.0773
_reflns_Friedel_coverage 0.813
_reflns_Friedel_fraction_full 0.998
_reflns_Friedel_fraction_max 0.995
_reflns_number_gt 2405
_reflns_number_total 2562
_reflns_threshold_expression 'I > 2\s(I)'
_cod_data_source_file d0ob00804d2.cif
_cod_data_source_block 190621_wdg_0ma
_cod_depositor_comments
;Adding full bibliography for 7157512.cif.

 Adding full bibliography for 7157512.cif.
;
_cod_original_cell_volume 1250.85(17)
_cod_database_code 7157512
_shelx_shelxl_version_number 2016/6
_shelx_space_group_comment
;
The symmetry employed for this shelxl refinement is uniquely defined
by the following loop, which should always be used as a source of
symmetry information in preference to the above space-group names.
They are only intended as comments.
;
_shelx_estimated_absorpt_t_max 0.980
_shelx_estimated_absorpt_t_min 0.914
_olex2_refinement_description
;
1. Fixed Uiso
 At 1.2 times of:
  All C(H) groups
 At 1.5 times of:
  All C(H,H,H) groups
2.a Aromatic/amide H refined with riding coordinates:
 C1(H1), C2(H2), C4(H4), C5(H5), C9(H9), C10(H10), C12(H12), C13(H13)
2.b Idealised Me refined as rotating group:
 C7(H7A,H7B,H7C)
;
_olex2_submission_special_instructions 'No special instructions were received'

loop_
_space_group_symop_operation_xyz
'x, y, z'
'-x, -y, z+1/2'
'x+1/2, -y+1/2, z'
'-x+1/2, y+1/2, z+1/2'

loop_
_atom_site_label
_atom_site_type_symbol
_atom_site_fract_x
_atom_site_fract_y
_atom_site_fract_z
_atom_site_U_iso_or_equiv
_atom_site_adp_type
_atom_site_occupancy
_atom_site_site_symmetry_order
_atom_site_calc_flag
_atom_site_refinement_flags_posn
_atom_site_refinement_flags_adp
_atom_site_refinement_flags_occupancy
_atom_site_disorder_assembly
_atom_site_disorder_group
S1 S 0.22526(2) 0.67528(8) 0.15550(12) 0.02848(17) Uani 1 1 d . . . . .
S2 S 0.27318(2) 0.47492(8) 0.13886(13) 0.02911(18) Uani 1 1 d . . . . .
N1 N 0.47514(10) 0.6405(4) 0.8645(6) 0.0545(8) Uani 1 1 d . . . . .
C1 C 0.18236(10) 0.5221(4) 0.5401(5) 0.0271(6) Uani 1 1 d . . . . .
H1 H 0.213843 0.493749 0.593861 0.033 Uiso 1 1 calc R . . . .
C2 C 0.14191(10) 0.4814(3) 0.6699(5) 0.0291(6) Uani 1 1 d . . . . .
H2 H 0.146193 0.423211 0.811180 0.035 Uiso 1 1 calc R . . . .
C3 C 0.09517(10) 0.5235(3) 0.5990(5) 0.0301(6) Uani 1 1 d . . . . .
C4 C 0.09037(10) 0.6068(4) 0.3896(6) 0.0318(6) Uani 1 1 d . . . . .
H4 H 0.058987 0.638276 0.337523 0.038 Uiso 1 1 calc R . . . .
C5 C 0.13025(10) 0.6450(4) 0.2555(5) 0.0293(6) Uani 1 1 d . . . . .
H5 H 0.125940 0.698971 0.111335 0.035 Uiso 1 1 calc R . . . .
C6 C 0.17665(9) 0.6043(3) 0.3313(5) 0.0247(6) Uani 1 1 d . . . . .
C7 C 0.05169(11) 0.4811(4) 0.7435(6) 0.0412(7) Uani 1 1 d . . . . .
H7A H 0.033979 0.384265 0.675068 0.062 Uiso 1 1 calc GR . . . .
H7B H 0.030440 0.582447 0.752396 0.062 Uiso 1 1 calc GR . . . .
H7C H 0.062360 0.449014 0.897241 0.062 Uiso 1 1 calc GR . . . .
C8 C 0.32160(9) 0.5310(3) 0.3249(5) 0.0247(6) Uani 1 1 d . . . . .
C9 C 0.36743(10) 0.4738(3) 0.2560(5) 0.0294(6) Uani 1 1 d . . . . .
H9 H 0.371176 0.414794 0.115021 0.035 Uiso 1 1 calc R . . . .
C10 C 0.40715(10) 0.5034(4) 0.3932(6) 0.0314(6) Uani 1 1 d . . . . .
H10 H 0.438286 0.464390 0.347162 0.038 Uiso 1 1 calc R . . . .
C11 C 0.40153(9) 0.5909(3) 0.6000(5) 0.0293(6) Uani 1 1 d . . . . .
C12 C 0.35593(9) 0.6494(3) 0.6675(6) 0.0279(6) Uani 1 1 d . . . . .
H12 H 0.352231 0.709919 0.807440 0.034 Uiso 1 1 calc R . . . .
C13 C 0.31596(9) 0.6188(4) 0.5296(5) 0.0261(6) Uani 1 1 d . . . . .
H13 H 0.284804 0.657873 0.575251 0.031 Uiso 1 1 calc R . . . .
C14 C 0.44283(10) 0.6197(4) 0.7464(6) 0.0375(7) Uani 1 1 d . . . . .

loop_
_atom_site_aniso_label
_atom_site_aniso_U_11
_atom_site_aniso_U_22
_atom_site_aniso_U_33
_atom_site_aniso_U_23
_atom_site_aniso_U_13
_atom_site_aniso_U_12
S1 0.0293(3) 0.0286(3) 0.0275(3) 0.0052(4) -0.0011(3) -0.0013(2)
S2 0.0294(3) 0.0308(3) 0.0272(3) -0.0079(4) 0.0017(3) -0.0012(2)
N1 0.0345(14) 0.0640(19) 0.065(2) -0.0084(19) -0.0095(16) 0.0050(14)
C1 0.0259(13) 0.0261(13) 0.0294(14) 0.0002(11) -0.0041(11) 0.0028(10)
C2 0.0363(13) 0.0274(12) 0.0237(15) 0.0022(13) 0.0005(12) 0.0017(10)
C3 0.0303(13) 0.0267(12) 0.0334(16) -0.0060(12) 0.0027(12) -0.0013(10)
C4 0.0263(13) 0.0356(15) 0.0335(15) -0.0035(13) -0.0049(13) 0.0025(12)
C5 0.0313(14) 0.0294(14) 0.0272(14) 0.0014(12) -0.0064(11) 0.0020(11)
C6 0.0269(12) 0.0229(12) 0.0244(14) -0.0030(11) -0.0005(10) -0.0007(10)
C7 0.0332(16) 0.0476(18) 0.0426(18) -0.0028(15) 0.0070(14) -0.0022(13)
C8 0.0257(12) 0.0213(12) 0.0270(15) 0.0012(10) 0.0028(11) -0.0006(10)
C9 0.0329(14) 0.0271(13) 0.0282(15) -0.0022(12) 0.0064(12) 0.0009(11)
C10 0.0252(12) 0.0315(14) 0.0375(16) 0.0015(13) 0.0057(12) 0.0042(11)
C11 0.0283(12) 0.0257(12) 0.0338(16) 0.0052(12) 0.0000(12) -0.0014(9)
C12 0.0309(12) 0.0261(12) 0.0268(14) -0.0023(13) 0.0002(13) -0.0010(9)
C13 0.0251(12) 0.0265(13) 0.0269(13) -0.0020(11) 0.0041(11) 0.0013(10)
C14 0.0292(14) 0.0363(15) 0.0470(18) 0.0004(14) 0.0011(13) 0.0032(12)

loop_
_atom_type_symbol
_atom_type_description
_atom_type_scat_dispersion_real
_atom_type_scat_dispersion_imag
_atom_type_scat_source
C C 0.0033 0.0016 'International Tables Vol C Tables 4.2.6.8 and 6.1.1.4'
H H 0.0000 0.0000 'International Tables Vol C Tables 4.2.6.8 and 6.1.1.4'
N N 0.0061 0.0033 'International Tables Vol C Tables 4.2.6.8 and 6.1.1.4'
S S 0.1246 0.1234 'International Tables Vol C Tables 4.2.6.8 and 6.1.1.4'

loop_
_geom_angle_atom_site_label_1
_geom_angle_atom_site_label_2
_geom_angle_atom_site_label_3
_geom_angle
_geom_angle_site_symmetry_1
_geom_angle_site_symmetry_3
_geom_angle_publ_flag
C6 S1 S2 106.44(9) . . ?
C8 S2 S1 105.85(9) . . ?
C2 C1 H1 120.1 . . ?
C2 C1 C6 119.7(2) . . ?
C6 C1 H1 120.1 . . ?
C1 C2 H2 119.1 . . ?
C1 C2 C3 121.9(3) . . ?
C3 C2 H2 119.1 . . ?
C2 C3 C7 121.3(3) . . ?
C4 C3 C2 117.3(3) . . ?
C4 C3 C7 121.4(3) . . ?
C3 C4 H4 119.2 . . ?
C5 C4 C3 121.5(3) . . ?
C5 C4 H4 119.2 . . ?
C4 C5 H5 119.9 . . ?
C4 C5 C6 120.1(3) . . ?
C6 C5 H5 119.9 . . ?
C1 C6 S1 124.5(2) . . ?
C1 C6 C5 119.3(3) . . ?
C5 C6 S1 116.1(2) . . ?
C3 C7 H7A 109.5 . . ?
C3 C7 H7B 109.5 . . ?
C3 C7 H7C 109.5 . . ?
H7A C7 H7B 109.5 . . ?
H7A C7 H7C 109.5 . . ?
H7B C7 H7C 109.5 . . ?
C9 C8 S2 115.2(2) . . ?
C13 C8 S2 124.4(2) . . ?
C13 C8 C9 120.4(3) . . ?
C8 C9 H9 120.1 . . ?
C10 C9 C8 119.9(3) . . ?
C10 C9 H9 120.1 . . ?
C9 C10 H10 120.1 . . ?
C9 C10 C11 119.9(3) . . ?
C11 C10 H10 120.1 . . ?
C10 C11 C14 120.2(3) . . ?
C12 C11 C10 120.2(3) . . ?
C12 C11 C14 119.6(3) . . ?
C11 C12 H12 120.1 . . ?
C13 C12 C11 119.8(3) . . ?
C13 C12 H12 120.1 . . ?
C8 C13 C12 119.9(2) . . ?
C8 C13 H13 120.1 . . ?
C12 C13 H13 120.1 . . ?
N1 C14 C11 178.9(4) . . ?

loop_
_geom_bond_atom_site_label_1
_geom_bond_atom_site_label_2
_geom_bond_distance
_geom_bond_site_symmetry_2
_geom_bond_publ_flag
S1 S2 2.0389(9) . ?
S1 C6 1.779(3) . ?
S2 C8 1.779(3) . ?
N1 C14 1.141(4) . ?
C1 H1 0.9500 . ?
C1 C2 1.387(4) . ?
C1 C6 1.388(4) . ?
C2 H2 0.9500 . ?
C2 C3 1.394(4) . ?
C3 C4 1.393(4) . ?
C3 C7 1.505(4) . ?
C4 H4 0.9500 . ?
C4 C5 1.385(4) . ?
C5 H5 0.9500 . ?
C5 C6 1.392(4) . ?
C7 H7A 0.9800 . ?
C7 H7B 0.9800 . ?
C7 H7C 0.9800 . ?
C8 C9 1.400(4) . ?
C8 C13 1.388(4) . ?
C9 H9 0.9500 . ?
C9 C10 1.379(4) . ?
C10 H10 0.9500 . ?
C10 C11 1.397(4) . ?
C11 C12 1.395(4) . ?
C11 C14 1.444(4) . ?
C12 H12 0.9500 . ?
C12 C13 1.388(4) . ?
C13 H13 0.9500 . ?
